data_7058154
loop_
_publ_author_name
'Chen, Jing-Lin'
'Zeng, Xue-Hua'
'Ganesan, Paramaguru'
'He, Li-Hua'
'Liao, Jin-Sheng'
'Liu, Sui-Jun'
'Wen, He-Rui'
'Zhao, Feng'
'Chi, Yun'

_publ_section_title
;
 Heterobimetallic copper(i) complexes bearing both
 1,1&#x2032;-bis(diphenylphosphino)ferrocene and functionalized
 3-(2&#x2032;-pyridyl)-1,2,4-triazole
;
_journal_issue 10
_journal_name_full 'New Journal of Chemistry'
_journal_page_first 4261
_journal_paper_doi 10.1039/C8NJ05924A
_journal_volume 43
_journal_year 2019
_chemical_formula_moiety 'C42 H33 Cu F3 Fe N4 P2, Cl O4'
_chemical_formula_sum 'C42 H33 Cl Cu F3 Fe N4 O4 P2'
_chemical_formula_weight 931.50
_space_group_crystal_system triclinic
_space_group_IT_number 2
_space_group_name_Hall '-P 1'
_space_group_name_H-M_alt 'P -1'
_symmetry_space_group_name_Hall '-P 1'
_symmetry_space_group_name_H-M 'P -1'
_atom_sites_solution_hydrogens difmap
_atom_sites_solution_primary iterative
_audit_creation_date 2019-01-18
_audit_creation_method
;
Olex2 1.2
(compiled 2018.05.29 svn.r3508 for OlexSys, GUI svn.r5506)
;
_audit_update_record
;
2019-01-26 deposited with the CCDC.
2019-02-07 downloaded from the CCDC.
;
_cell_angle_alpha 93.122(2)
_cell_angle_beta 106.817(2)
_cell_angle_gamma 107.096(2)
_cell_formula_units_Z 2
_cell_length_a 11.3107(8)
_cell_length_b 12.1874(8)
_cell_length_c 16.3416(11)
_cell_measurement_reflns_used 9236
_cell_measurement_temperature 293(2)
_cell_measurement_theta_max 27.825
_cell_measurement_theta_min 2.952
_cell_volume 2036.9(2)
_computing_cell_refinement 'SAINT v8.34A (Bruker, 2013)'
_computing_data_collection 'Bruker SMART'
_computing_data_reduction 'SAINT v8.34A (Bruker, 2013)'
_computing_molecular_graphics 'Olex2 (Dolomanov et al., 2009)'
_computing_publication_material 'Olex2 (Dolomanov et al., 2009)'
_computing_structure_refinement 'XL (Sheldrick, 2008)'
_computing_structure_solution 'ShelXS-1997 (Sheldrick, 2008)'
_diffrn_ambient_temperature 293(2)
_diffrn_measured_fraction_theta_full 0.995
_diffrn_measured_fraction_theta_max 0.994
_diffrn_measurement_device_type 'D8 QUEST'
_diffrn_measurement_method 'phi and omega scans'
_diffrn_radiation_monochromator graphite
_diffrn_radiation_type MoK\a
_diffrn_radiation_wavelength 0.71073
_diffrn_reflns_av_R_equivalents 0.0242
_diffrn_reflns_av_unetI/netI 0.0258
_diffrn_reflns_Laue_measured_fraction_full 0.995
_diffrn_reflns_Laue_measured_fraction_max 0.994
_diffrn_reflns_limit_h_max 14
_diffrn_reflns_limit_h_min -14
_diffrn_reflns_limit_k_max 15
_diffrn_reflns_limit_k_min -16
_diffrn_reflns_limit_l_max 21
_diffrn_reflns_limit_l_min -21
_diffrn_reflns_number 35734
_diffrn_reflns_point_group_measured_fraction_full 0.995
_diffrn_reflns_point_group_measured_fraction_max 0.994
_diffrn_reflns_theta_full 25.242
_diffrn_reflns_theta_max 27.854
_diffrn_reflns_theta_min 3.061
_exptl_absorpt_coefficient_mu 1.083
_exptl_absorpt_correction_T_max 0.8044
_exptl_absorpt_correction_T_min 0.7810
_exptl_absorpt_correction_type multi-scan
_exptl_absorpt_process_details SADABS
_exptl_crystal_colour brown
_exptl_crystal_density_diffrn 1.519
_exptl_crystal_density_method 'not measured'
_exptl_crystal_description block
_exptl_crystal_F_000 948
_exptl_crystal_size_max 0.24
_exptl_crystal_size_mid 0.22
_exptl_crystal_size_min 0.21
_refine_diff_density_max 0.684
_refine_diff_density_min -0.667
_refine_diff_density_rms 0.071
_refine_ls_extinction_method none
_refine_ls_goodness_of_fit_ref 1.036
_refine_ls_hydrogen_treatment noref
_refine_ls_matrix_type full
_refine_ls_number_parameters 569
_refine_ls_number_reflns 9631
_refine_ls_number_restraints 66
_refine_ls_restrained_S_all 1.060
_refine_ls_R_factor_all 0.0711
_refine_ls_R_factor_gt 0.0480
_refine_ls_shift/su_max 0.000
_refine_ls_shift/su_mean 0.000
_refine_ls_structure_factor_coef Fsqd
_refine_ls_weighting_details 'w=1/[\s^2^(Fo^2^)+(0.0470P)^2^+3.1036P] where P=(Fo^2^+2Fc^2^)/3'
_refine_ls_weighting_scheme calc
_refine_ls_wR_factor_gt 0.1112
_refine_ls_wR_factor_ref 0.1281
_reflns_Friedel_coverage 0.000
_reflns_number_gt 7252
_reflns_number_total 9631
_reflns_threshold_expression 'I > 2\s(I)'
_cod_data_source_file c8nj05924a2.cif
_cod_data_source_block 1
_cod_depositor_comments 'Adding full bibliography for 7058154--7058160.cif.'
_cod_database_code 7058154
_shelx_shelxl_version_number 2014/7
_shelx_space_group_comment
;
The symmetry employed for this shelxl refinement is uniquely defined
by the following loop, which should always be used as a source of
symmetry information in preference to the above space-group names.
They are only intended as comments.
;
_shelx_estimated_absorpt_t_max 0.804
_shelx_estimated_absorpt_t_min 0.781
_olex2_refinement_description
;
1. Uiso/Uaniso restraints and constraints
Uanis(O2A) \\sim Ueq: with sigma of 0.1 and sigma for terminal atoms of 0.2
Uiso(C8B) = Uiso(C8A)
2. Rigid body (RIGU) restrains
 O2A, O2B, O4B, O3', O3, O4A, O1B, O1A, Cl1
 with sigma for 1-2 distances of 0.004 and sigma for 1-3 distances of 0.004
3. Others
 Fixed Sof: O1B(0.3) O2B(0.7) O3(0.7) O3'(0.3) O4B(0.3) F1(0.9) F2(0.9)
 F3(0.9) C8B(0.1) F1AA(0.1) F0AA(0.1) F11(0.1) C8A(0.9) O1A(0.7) O2A(0.3)
 O4A(0.7)
 Fixed Uiso: H1(0.061) H2(0.076) H3(0.081) H4(0.072) H10(0.077) H11(0.101)
 H12(0.11) H13(0.099) H14(0.071) H16(0.057) H17(0.07) H18(0.08) H19(0.082)
 H20(0.066) H22(0.078) H23(0.117) H24(0.113) H25(0.094) H26(0.073) H28(0.07)
 H29(0.09) H30(0.092) H31(0.085) H32(0.063) H34(0.066) H35(0.088) H36(0.089)
 H37(0.066) H39(0.058) H40(0.076) H41(0.082) H42(0.063) H2A(0.076)
 Fixed X: H1(0.445499) H2(0.3943) H3(0.558701) H4(0.7738) H10(0.831301)
 H11(0.988999) H12(1.0398) H13(0.936799) H14(0.776699) H16(0.401999)
 H17(0.2041) H18(0.1941) H19(0.3829) H20(0.5814) H22(0.937399) H23(1.1)
 H24(1.0528) H25(0.8461) H26(0.6821) H28(0.725901) H29(0.615601) H30(0.393001)
 H31(0.279599) H32(0.3892) H34(0.525901) H35(0.6154) H36(0.8146) H37(0.850101)
 H39(0.411901) H40(0.3391) H41(0.4923) H42(0.663201) H2A(0.979399)
 Fixed Y: H1(0.468901) H2(0.2862) H3(0.2244) H4(0.3457) H10(1.0771)
 H11(1.191401) H12(1.1161) H13(0.9247) H14(0.808101) H16(0.6807) H17(0.6976)
 H18(0.8695) H19(1.0245) H20(1.0106) H22(0.700399) H23(0.7187) H24(0.614901)
 H25(0.4958) H26(0.475699) H28(0.3825) H29(0.1894) H30(0.119801) H31(0.2419)
 H32(0.436499) H34(0.9782) H35(1.0443) H36(0.979599) H37(0.8718) H39(0.6524)
 H40(0.766) H41(0.7918) H42(0.695801) H2A(0.5014)
 Fixed Z: H1(0.125601) H2(0.0506) H3(0.030499) H4(0.0869) H10(0.2723)
 H11(0.221101) H12(0.110801) H13(0.0497) H14(0.0978) H16(0.157701) H17(0.0817)
 H18(0.0337) H19(0.061001) H20(0.1407) H22(0.4309) H23(0.560801) H24(0.6666)
 H25(0.6462) H26(0.5168) H28(0.3335) H29(0.2811) H30(0.243) H31(0.263)
 H32(0.318601) H34(0.3134) H35(0.477399) H36(0.5392) H37(0.4139) H39(0.2921)
 H40(0.3942) H41(0.5472) H42(0.5431) H2A(0.1386)
;
_olex2_submission_special_instructions 'No special instructions were received'

loop_
_space_group_symop_operation_xyz
'x, y, z'
'-x, -y, -z'

loop_
_atom_site_label
_atom_site_type_symbol
_atom_site_fract_x
_atom_site_fract_y
_atom_site_fract_z
_atom_site_U_iso_or_equiv
_atom_site_adp_type
_atom_site_occupancy
_atom_site_site_symmetry_order
_atom_site_calc_flag
_atom_site_refinement_flags_adp
_atom_site_refinement_flags_occupancy
_atom_site_disorder_assembly
_atom_site_disorder_group
Cu1 Cu 0.70192(4) 0.66121(3) 0.24483(2) 0.03809(11) Uani 1 1 d . . . .
Fe1 Fe 0.59988(5) 0.82514(4) 0.41637(3) 0.04421(13) Uani 1 1 d . . . .
P1 P 0.66321(8) 0.58509(7) 0.36297(5) 0.03615(17) Uani 1 1 d . . . .
P2 P 0.66504(8) 0.83119(6) 0.22745(5) 0.03688(17) Uani 1 1 d . . . .
Cl1 Cl 0.13356(9) 0.38679(9) 0.07666(8) 0.0639(3) Uani 1 1 d U . . .
O1B O 0.147(2) 0.3695(15) 0.1599(11) 0.146(6) Uani 0.3 1 d U P A 2
O2B O 0.1734(13) 0.4588(11) 0.0215(7) 0.188(5) Uani 0.7 1 d U P A 1
O3 O 0.1743(6) 0.2917(4) 0.0778(5) 0.1048(19) Uani 0.7 1 d U P A 1
O3' O 0.0925(17) 0.2969(13) 0.0001(12) 0.124(5) Uani 0.3 1 d U P A 2
O4B O 0.0152(13) 0.4095(15) 0.0479(9) 0.085(4) Uani 0.3 1 d U P A 2
F1 F 1.1854(4) 0.8814(3) 0.2880(3) 0.1170(14) Uani 0.9 1 d . P B 1
F2 F 1.1418(3) 0.7970(3) 0.3888(2) 0.0820(8) Uani 0.9 1 d . P B 1
F3 F 1.0130(4) 0.8822(4) 0.3184(3) 0.0890(15) Uani 0.9 1 d . P B 1
C1 C 0.5122(3) 0.4439(3) 0.1178(2) 0.0506(8) Uani 1 1 d . . . .
H1 H 0.4455 0.4689 0.1256 0.061 Uiso 1 1 d . . . .
C2 C 0.4808(4) 0.3344(3) 0.0727(2) 0.0630(10) Uani 1 1 d . . . .
H2 H 0.3943 0.2862 0.0506 0.076 Uiso 1 1 d . . . .
C3 C 0.5781(4) 0.2976(3) 0.0609(3) 0.0670(11) Uani 1 1 d . . . .
H3 H 0.5587 0.2244 0.0305 0.081 Uiso 1 1 d . . . .
C4 C 0.7058(4) 0.3693(3) 0.0940(3) 0.0598(10) Uani 1 1 d . . . .
H4 H 0.7738 0.3457 0.0869 0.072 Uiso 1 1 d . . . .
C5 C 0.7296(3) 0.4776(3) 0.13794(19) 0.0423(7) Uani 1 1 d . . . .
C6 C 0.8601(3) 0.5614(3) 0.1771(2) 0.0430(7) Uani 1 1 d . . . .
C7 C 1.0125(3) 0.7097(3) 0.2485(2) 0.0504(8) Uani 1 1 d . . . .
C8B C 1.089(4) 0.855(4) 0.279(3) 0.0574(11) Uiso 0.1 1 d . P C 2
C9 C 0.7874(3) 0.9301(3) 0.1903(2) 0.0464(7) Uani 1 1 d . . . .
C10 C 0.8514(4) 1.0454(3) 0.2271(3) 0.0643(10) Uani 1 1 d . . . .
H10 H 0.8313 1.0771 0.2723 0.077 Uiso 1 1 d . . . .
C11 C 0.9462(5) 1.1142(4) 0.1962(4) 0.0848(14) Uani 1 1 d . . . .
H11 H 0.9890 1.1914 0.2211 0.101 Uiso 1 1 d . . . .
C12 C 0.9763(5) 1.0689(5) 0.1310(4) 0.0915(16) Uani 1 1 d . . . .
H12 H 1.0398 1.1161 0.1108 0.110 Uiso 1 1 d . . . .
C13 C 0.9143(5) 0.9551(5) 0.0939(3) 0.0821(14) Uani 1 1 d . . . .
H13 H 0.9368 0.9247 0.0497 0.099 Uiso 1 1 d . . . .
C14 C 0.8193(4) 0.8853(3) 0.1235(2) 0.0590(9) Uani 1 1 d . . . .
H14 H 0.7767 0.8081 0.0978 0.071 Uiso 1 1 d . . . .
C15 C 0.5122(3) 0.8442(3) 0.15919(19) 0.0403(6) Uani 1 1 d . . . .
C16 C 0.3984(3) 0.7508(3) 0.1395(2) 0.0474(7) Uani 1 1 d . . . .
H16 H 0.4020 0.6807 0.1577 0.057 Uiso 1 1 d . . . .
C17 C 0.2799(3) 0.7604(4) 0.0933(2) 0.0584(9) Uani 1 1 d . . . .
H17 H 0.2041 0.6976 0.0817 0.070 Uiso 1 1 d . . . .
C18 C 0.2742(4) 0.8628(4) 0.0647(3) 0.0668(11) Uani 1 1 d . . . .
H18 H 0.1941 0.8695 0.0337 0.080 Uiso 1 1 d . . . .
C19 C 0.3871(5) 0.9559(4) 0.0816(3) 0.0691(11) Uani 1 1 d . . . .
H19 H 0.3829 1.0245 0.0610 0.082 Uiso 1 1 d . . . .
C20 C 0.5057(4) 0.9475(3) 0.1291(2) 0.0544(8) Uani 1 1 d . . . .
H20 H 0.5814 1.0106 0.1407 0.066 Uiso 1 1 d . . . .
C21 C 0.7933(3) 0.5880(3) 0.4611(2) 0.0456(7) Uani 1 1 d . . . .
C22 C 0.9178(4) 0.6589(4) 0.4740(3) 0.0654(10) Uani 1 1 d . . . .
H22 H 0.9374 0.7004 0.4309 0.078 Uiso 1 1 d . . . .
C23 C 1.0157(4) 0.6696(6) 0.5518(4) 0.0974(17) Uani 1 1 d . . . .
H23 H 1.1000 0.7187 0.5608 0.117 Uiso 1 1 d . . . .
C24 C 0.9874(5) 0.6081(6) 0.6149(3) 0.0937(17) Uani 1 1 d . . . .
H24 H 1.0528 0.6149 0.6666 0.113 Uiso 1 1 d . . . .
C25 C 0.8642(5) 0.5365(5) 0.6027(3) 0.0790(13) Uani 1 1 d . . . .
H25 H 0.8461 0.4958 0.6462 0.094 Uiso 1 1 d . . . .
C26 C 0.7660(4) 0.5255(4) 0.5253(3) 0.0606(10) Uani 1 1 d . . . .
H26 H 0.6821 0.4757 0.5168 0.073 Uiso 1 1 d . . . .
C27 C 0.5692(3) 0.4307(3) 0.33228(19) 0.0425(7) Uani 1 1 d . . . .
C28 C 0.6356(4) 0.3546(3) 0.3199(3) 0.0589(9) Uani 1 1 d . . . .
H28 H 0.7259 0.3825 0.3335 0.070 Uiso 1 1 d . . . .
C29 C 0.5695(6) 0.2390(4) 0.2877(3) 0.0752(13) Uani 1 1 d . . . .
H29 H 0.6156 0.1894 0.2811 0.090 Uiso 1 1 d . . . .
C30 C 0.4373(6) 0.1977(4) 0.2659(3) 0.0765(13) Uani 1 1 d . . . .
H30 H 0.3930 0.1198 0.2430 0.092 Uiso 1 1 d . . . .
C31 C 0.3701(4) 0.2706(4) 0.2774(3) 0.0704(12) Uani 1 1 d . . . .
H31 H 0.2796 0.2419 0.2630 0.085 Uiso 1 1 d . . . .
C32 C 0.4359(4) 0.3877(3) 0.3109(2) 0.0525(8) Uani 1 1 d . . . .
H32 H 0.3892 0.4365 0.3186 0.063 Uiso 1 1 d . . . .
C33 C 0.6818(3) 0.9058(2) 0.3303(2) 0.0431(7) Uani 1 1 d . . . .
C34 C 0.6022(4) 0.9653(3) 0.3535(2) 0.0548(9) Uani 1 1 d . . . .
H34 H 0.5259 0.9782 0.3134 0.066 Uiso 1 1 d . . . .
C35 C 0.6519(5) 1.0021(3) 0.4439(3) 0.0726(12) Uani 1 1 d . . . .
H35 H 0.6154 1.0443 0.4774 0.088 Uiso 1 1 d . . . .
C36 C 0.7617(5) 0.9665(4) 0.4782(3) 0.0742(12) Uani 1 1 d . . . .
H36 H 0.8146 0.9796 0.5392 0.089 Uiso 1 1 d . . . .
C37 C 0.7810(4) 0.9066(3) 0.4090(2) 0.0551(9) Uani 1 1 d . . . .
H37 H 0.8501 0.8718 0.4139 0.066 Uiso 1 1 d . . . .
C38 C 0.5657(3) 0.6498(3) 0.40574(19) 0.0389(6) Uani 1 1 d . . . .
C39 C 0.4538(3) 0.6749(3) 0.3548(2) 0.0472(7) Uani 1 1 d . . . .
H39 H 0.4119 0.6524 0.2921 0.058 Uiso 1 1 d . . . .
C40 C 0.4135(4) 0.7371(4) 0.4115(3) 0.0641(11) Uani 1 1 d . . . .
H40 H 0.3391 0.7660 0.3942 0.076 Uiso 1 1 d . . . .
C41 C 0.4974(5) 0.7512(4) 0.4956(3) 0.0675(11) Uani 1 1 d . . . .
H41 H 0.4923 0.7918 0.5472 0.082 Uiso 1 1 d . . . .
C42 C 0.5916(4) 0.6987(3) 0.4932(2) 0.0518(8) Uani 1 1 d . . . .
H42 H 0.6632 0.6958 0.5431 0.063 Uiso 1 1 d . . . .
N1 N 0.6348(2) 0.5151(2) 0.15058(16) 0.0412(6) Uani 1 1 d . . . .
N4 N 0.8819(2) 0.6580(2) 0.22847(17) 0.0418(6) Uani 1 1 d . . . .
N3 N 1.0717(3) 0.6519(3) 0.2142(2) 0.0647(9) Uani 1 1 d . . . .
N2 N 0.9719(3) 0.5571(3) 0.1690(2) 0.0630(9) Uani 1 1 d . . . .
H2A H 0.9794 0.5014 0.1386 0.076 Uiso 1 1 d . . . .
F1AA F 1.110(2) 0.9116(18) 0.2369(14) 0.053(5) Uiso 0.1 1 d . P C 2
F0AA F 1.1868(18) 0.8449(16) 0.3584(12) 0.036(4) Uiso 0.1 1 d . P C 2
F11 F 1.016(4) 0.858(3) 0.341(2) 0.047(7) Uiso 0.1 1 d . P C 2
C8A C 1.0874(5) 0.8198(4) 0.3085(3) 0.0574(11) Uiso 0.9 1 d . P B 1
O1A O 0.2251(7) 0.4657(8) 0.1558(6) 0.154(3) Uani 0.7 1 d U P A 1
O2A O 0.2140(14) 0.4855(12) 0.0696(14) 0.099(5) Uani 0.3 1 d U P A 2
O4A O 0.0116(6) 0.3655(6) 0.0872(6) 0.103(2) Uani 0.7 1 d U P A 1

loop_
_atom_site_aniso_label
_atom_site_aniso_U_11
_atom_site_aniso_U_22
_atom_site_aniso_U_33
_atom_site_aniso_U_23
_atom_site_aniso_U_13
_atom_site_aniso_U_12
Cu1 0.0390(2) 0.03557(19) 0.0411(2) -0.00018(15) 0.01562(16) 0.01233(15)
Fe1 0.0624(3) 0.0455(3) 0.0366(2) 0.00642(19) 0.0188(2) 0.0318(2)
P1 0.0399(4) 0.0369(4) 0.0380(4) 0.0073(3) 0.0145(3) 0.0193(3)
P2 0.0393(4) 0.0312(4) 0.0375(4) 0.0038(3) 0.0120(3) 0.0081(3)
Cl1 0.0522(5) 0.0576(5) 0.0939(7) 0.0275(5) 0.0320(5) 0.0241(4)
O1B 0.169(13) 0.105(10) 0.113(6) 0.030(6) 0.020(6) -0.008(9)
O2B 0.227(11) 0.183(9) 0.158(8) 0.099(7) 0.083(7) 0.036(7)
O3 0.092(4) 0.058(3) 0.194(6) 0.025(3) 0.077(4) 0.035(3)
O3' 0.128(10) 0.096(8) 0.155(9) -0.020(7) 0.087(8) 0.012(7)
O4B 0.058(5) 0.115(11) 0.079(8) -0.022(6) 0.008(5) 0.041(6)
F1 0.082(2) 0.083(2) 0.147(4) -0.024(2) 0.052(2) -0.0370(19)
F2 0.0607(17) 0.092(2) 0.0764(19) -0.0147(17) 0.0048(15) 0.0225(16)
F3 0.0615(19) 0.064(3) 0.113(4) -0.033(2) -0.018(2) 0.0319(18)
C1 0.0424(18) 0.056(2) 0.0441(17) -0.0046(15) 0.0130(14) 0.0052(15)
C2 0.056(2) 0.060(2) 0.050(2) -0.0116(17) 0.0173(17) -0.0109(18)
C3 0.074(3) 0.053(2) 0.061(2) -0.0207(18) 0.034(2) -0.0045(19)
C4 0.062(2) 0.053(2) 0.065(2) -0.0147(17) 0.0336(19) 0.0099(17)
C5 0.0442(17) 0.0448(17) 0.0372(15) -0.0029(13) 0.0192(13) 0.0088(13)
C6 0.0430(17) 0.0448(17) 0.0443(17) -0.0014(13) 0.0219(14) 0.0124(14)
C7 0.0370(16) 0.054(2) 0.057(2) -0.0033(16) 0.0141(15) 0.0125(14)
C9 0.0411(17) 0.0425(17) 0.0514(18) 0.0125(14) 0.0147(14) 0.0065(13)
C10 0.062(2) 0.0420(19) 0.081(3) 0.0041(18) 0.027(2) 0.0018(17)
C11 0.076(3) 0.050(2) 0.114(4) 0.014(2) 0.037(3) -0.008(2)
C12 0.082(3) 0.085(4) 0.105(4) 0.030(3) 0.049(3) 0.001(3)
C13 0.089(3) 0.087(3) 0.077(3) 0.021(3) 0.049(3) 0.015(3)
C14 0.058(2) 0.059(2) 0.055(2) 0.0094(17) 0.0247(18) 0.0062(18)
C15 0.0443(17) 0.0405(16) 0.0343(15) 0.0036(12) 0.0109(13) 0.0134(13)
C16 0.0472(18) 0.0511(19) 0.0390(16) 0.0081(14) 0.0136(14) 0.0089(15)
C17 0.0409(18) 0.079(3) 0.0485(19) 0.0075(18) 0.0147(16) 0.0102(18)
C18 0.053(2) 0.091(3) 0.061(2) 0.009(2) 0.0122(19) 0.036(2)
C19 0.075(3) 0.061(2) 0.072(3) 0.016(2) 0.012(2) 0.035(2)
C20 0.056(2) 0.0427(18) 0.059(2) 0.0069(16) 0.0114(17) 0.0159(16)
C21 0.0473(18) 0.0496(18) 0.0457(17) 0.0056(14) 0.0103(14) 0.0290(15)
C22 0.047(2) 0.085(3) 0.063(2) 0.017(2) 0.0120(18) 0.025(2)
C23 0.047(2) 0.141(5) 0.091(4) 0.022(4) 0.004(2) 0.028(3)
C24 0.063(3) 0.148(5) 0.066(3) 0.023(3) -0.004(2) 0.050(3)
C25 0.077(3) 0.111(4) 0.061(3) 0.033(3) 0.014(2) 0.051(3)
C26 0.061(2) 0.070(2) 0.056(2) 0.0229(19) 0.0126(18) 0.034(2)
C27 0.0561(19) 0.0382(16) 0.0365(15) 0.0074(12) 0.0162(14) 0.0184(14)
C28 0.073(3) 0.048(2) 0.069(2) 0.0135(18) 0.031(2) 0.0300(18)
C29 0.115(4) 0.044(2) 0.081(3) 0.010(2) 0.042(3) 0.037(2)
C30 0.116(4) 0.043(2) 0.056(2) 0.0025(18) 0.018(3) 0.015(2)
C31 0.072(3) 0.056(2) 0.058(2) 0.0076(19) 0.008(2) -0.002(2)
C32 0.054(2) 0.053(2) 0.0460(18) 0.0091(15) 0.0104(16) 0.0158(16)
C33 0.0550(19) 0.0275(14) 0.0479(17) 0.0021(12) 0.0197(15) 0.0124(13)
C34 0.078(3) 0.0405(18) 0.056(2) 0.0073(15) 0.0221(19) 0.0331(17)
C35 0.121(4) 0.047(2) 0.059(2) -0.0041(18) 0.033(2) 0.038(2)
C36 0.100(3) 0.060(2) 0.045(2) -0.0143(18) 0.005(2) 0.023(2)
C37 0.058(2) 0.0446(18) 0.0462(19) -0.0065(15) 0.0040(16) 0.0080(16)
C38 0.0458(17) 0.0402(16) 0.0393(15) 0.0109(12) 0.0189(13) 0.0204(13)
C39 0.0447(17) 0.0510(19) 0.0539(19) 0.0194(15) 0.0171(15) 0.0242(15)
C40 0.064(2) 0.075(3) 0.084(3) 0.031(2) 0.040(2) 0.047(2)
C41 0.101(3) 0.077(3) 0.067(2) 0.027(2) 0.057(2) 0.058(3)
C42 0.079(2) 0.056(2) 0.0401(17) 0.0179(15) 0.0273(17) 0.0407(19)
N1 0.0385(13) 0.0431(14) 0.0372(13) -0.0036(11) 0.0130(11) 0.0068(11)
N4 0.0334(13) 0.0418(14) 0.0459(14) -0.0059(11) 0.0137(11) 0.0071(11)
N3 0.0387(16) 0.070(2) 0.081(2) -0.0127(17) 0.0250(16) 0.0093(14)
N2 0.0469(16) 0.0620(19) 0.079(2) -0.0194(16) 0.0305(16) 0.0110(14)
O1A 0.113(5) 0.151(6) 0.150(6) -0.030(5) -0.018(4) 0.040(4)
O2A 0.066(6) 0.054(5) 0.160(13) 0.039(7) 0.028(7) 0.002(4)
O4A 0.071(3) 0.073(4) 0.171(8) -0.010(4) 0.060(4) 0.016(3)

loop_
_atom_type_symbol
_atom_type_description
_atom_type_scat_dispersion_real
_atom_type_scat_dispersion_imag
_atom_type_scat_source
C C 0.0033 0.0016 'International Tables Vol C Tables 4.2.6.8 and 6.1.1.4'
H H 0.0000 0.0000 'International Tables Vol C Tables 4.2.6.8 and 6.1.1.4'
Cl Cl 0.1484 0.1585 'International Tables Vol C Tables 4.2.6.8 and 6.1.1.4'
Cu Cu 0.3201 1.2651 'International Tables Vol C Tables 4.2.6.8 and 6.1.1.4'
F F 0.0171 0.0103 'International Tables Vol C Tables 4.2.6.8 and 6.1.1.4'
Fe Fe 0.3463 0.8444 'International Tables Vol C Tables 4.2.6.8 and 6.1.1.4'
N N 0.0061 0.0033 'International Tables Vol C Tables 4.2.6.8 and 6.1.1.4'
O O 0.0106 0.0060 'International Tables Vol C Tables 4.2.6.8 and 6.1.1.4'
P P 0.1023 0.0942 'International Tables Vol C Tables 4.2.6.8 and 6.1.1.4'

loop_
_geom_angle_atom_site_label_1
_geom_angle_atom_site_label_2
_geom_angle_atom_site_label_3
_geom_angle
P1 Cu1 Fe1 57.08(2)
P2 Cu1 Fe1 58.03(2)
P2 Cu1 P1 114.99(3)
N1 Cu1 Fe1 142.97(7)
N1 Cu1 P1 103.18(8)
N1 Cu1 P2 126.59(8)
N1 Cu1 N4 79.49(10)
N4 Cu1 Fe1 135.75(7)
N4 Cu1 P1 114.15(8)
N4 Cu1 P2 113.73(8)
C33 Fe1 Cu1 56.55(8)
C33 Fe1 C35 68.48(15)
C33 Fe1 C36 68.74(16)
C33 Fe1 C38 115.33(12)
C33 Fe1 C41 172.55(15)
C34 Fe1 Cu1 93.92(10)
C34 Fe1 C33 40.88(13)
C34 Fe1 C35 40.50(15)
C34 Fe1 C36 68.15(17)
C34 Fe1 C37 68.67(16)
C34 Fe1 C38 146.83(13)
C34 Fe1 C40 109.92(16)
C34 Fe1 C41 132.66(15)
C34 Fe1 C42 171.26(14)
C35 Fe1 Cu1 124.18(13)
C35 Fe1 C36 40.15(19)
C35 Fe1 C41 108.75(17)
C36 Fe1 Cu1 105.27(14)
C37 Fe1 Cu1 65.01(10)
C37 Fe1 C33 41.31(14)
C37 Fe1 C35 67.99(18)
C37 Fe1 C36 40.46(16)
C37 Fe1 C38 109.73(13)
C37 Fe1 C40 174.48(16)
C37 Fe1 C41 144.99(17)
C37 Fe1 C42 114.78(15)
C38 Fe1 Cu1 58.82(8)
C38 Fe1 C35 171.94(16)
C38 Fe1 C36 133.25(16)
C38 Fe1 C41 68.37(14)
C39 Fe1 Cu1 69.55(10)
C39 Fe1 C33 110.09(13)
C39 Fe1 C34 115.48(14)
C39 Fe1 C35 146.02(17)
C39 Fe1 C36 173.48(17)
C39 Fe1 C37 134.56(14)
C39 Fe1 C38 40.88(12)
C39 Fe1 C40 40.68(15)
C39 Fe1 C41 68.05(17)
C39 Fe1 C42 68.41(14)
C40 Fe1 Cu1 110.14(12)
C40 Fe1 C33 134.23(15)
C40 Fe1 C35 114.68(18)
C40 Fe1 C36 144.57(18)
C40 Fe1 C38 68.32(13)
C40 Fe1 C41 39.81(17)
C41 Fe1 Cu1 127.00(11)
C41 Fe1 C36 113.97(19)
C42 Fe1 Cu1 94.79(9)
C42 Fe1 C33 146.76(13)
C42 Fe1 C35 132.07(16)
C42 Fe1 C36 108.81(17)
C42 Fe1 C38 41.03(12)
C42 Fe1 C40 67.43(16)
C42 Fe1 C41 40.11(14)
C21 P1 Cu1 123.16(12)
C27 P1 Cu1 109.79(10)
C27 P1 C21 102.81(15)
C38 P1 Cu1 112.30(10)
C38 P1 C21 101.58(14)
C38 P1 C27 105.54(15)
C9 P2 Cu1 111.87(11)
C9 P2 C15 103.12(15)
C15 P2 Cu1 124.00(10)
C33 P2 Cu1 109.77(10)
C33 P2 C9 104.46(15)
C33 P2 C15 101.63(15)
O1B Cl1 O3' 127.1(10)
O1B Cl1 O4B 104.5(11)
O2B Cl1 O1A 94.7(6)
O2B Cl1 O4A 122.3(7)
O3 Cl1 O2B 113.1(7)
O3 Cl1 O1A 104.0(5)
O3 Cl1 O4A 113.9(4)
O4B Cl1 O3' 91.2(10)
O2A Cl1 O1B 113.5(11)
O2A Cl1 O3' 112.7(11)
O2A Cl1 O4B 100.0(10)
O4A Cl1 O1A 104.5(5)
C2 C1 H1 119.0(3)
N1 C1 H1 118.7(3)
N1 C1 C2 122.4(3)
C1 C2 H2 120.6(4)
C3 C2 C1 119.1(3)
C3 C2 H2 120.2(4)
C2 C3 H3 120.3(4)
C2 C3 C4 119.8(3)
C4 C3 H3 119.9(4)
C3 C4 H4 121.2(4)
C3 C4 C5 117.7(3)
C5 C4 H4 121.1(4)
C4 C5 C6 123.4(3)
N1 C5 C4 123.3(3)
N1 C5 C6 113.3(3)
N4 C6 C5 122.2(3)
N4 C6 N2 109.4(3)
N2 C6 C5 128.5(3)
N4 C7 C8B 124.0(15)
N4 C7 C8A 124.0(3)
N3 C7 C8B 116.7(16)
N3 C7 N4 115.1(3)
N3 C7 C8A 120.8(3)
F1AA C8B C7 124(4)
F1AA C8B F0AA 124(4)
F1AA C8B F11 129(4)
F0AA C8B C7 96(3)
F0AA C8B F11 81(3)
F11 C8B C7 91(3)
C10 C9 P2 123.6(3)
C14 C9 P2 117.3(3)
C14 C9 C10 119.1(3)
C9 C10 H10 120.3(4)
C9 C10 C11 119.8(4)
C11 C10 H10 119.9(4)
C10 C11 H11 119.5(6)
C12 C11 C10 120.2(4)
C12 C11 H11 120.2(5)
C11 C12 H12 119.3(6)
C11 C12 C13 120.8(4)
C13 C12 H12 119.9(6)
C12 C13 H13 119.9(5)
C12 C13 C14 119.9(4)
C14 C13 H13 120.2(5)
C9 C14 C13 120.2(4)
C9 C14 H14 120.1(3)
C13 C14 H14 119.7(4)
C16 C15 P2 119.5(2)
C16 C15 C20 118.8(3)
C20 C15 P2 121.6(3)
C15 C16 H16 119.5(3)
C17 C16 C15 121.0(3)
C17 C16 H16 119.5(3)
C16 C17 H17 120.0(4)
C18 C17 C16 119.9(4)
C18 C17 H17 120.1(4)
C17 C18 H18 119.9(5)
C17 C18 C19 120.0(4)
C19 C18 H18 120.1(5)
C18 C19 H19 119.6(4)
C20 C19 C18 120.4(4)
C20 C19 H19 120.0(5)
C15 C20 H20 120.0(4)
C19 C20 C15 119.9(3)
C19 C20 H20 120.0(4)
C22 C21 P1 119.6(3)
C22 C21 C26 119.4(3)
C26 C21 P1 120.8(3)
C21 C22 H22 120.1(4)
C21 C22 C23 120.2(4)
C23 C22 H22 119.8(4)
C22 C23 H23 120.1(6)
C24 C23 C22 119.9(5)
C24 C23 H23 120.0(5)
C23 C24 H24 119.8(6)
C25 C24 C23 120.6(4)
C25 C24 H24 119.6(6)
C24 C25 H25 119.7(5)
C24 C25 C26 119.9(4)
C26 C25 H25 120.3(5)
C21 C26 C25 120.1(4)
C21 C26 H26 120.2(4)
C25 C26 H26 119.7(4)
C28 C27 P1 117.5(3)
C32 C27 P1 123.7(3)
C32 C27 C28 118.3(3)
C27 C28 H28 119.4(4)
C29 C28 C27 121.0(4)
C29 C28 H28 119.6(4)
C28 C29 H29 119.7(5)
C30 C29 C28 120.1(4)
C30 C29 H29 120.1(5)
C29 C30 H30 119.7(5)
C29 C30 C31 119.9(4)
C31 C30 H30 120.3(6)
C30 C31 H31 119.8(4)
C30 C31 C32 120.6(4)
C32 C31 H31 119.6(5)
C27 C32 C31 120.0(4)
C27 C32 H32 120.1(4)
C31 C32 H32 119.9(4)
P2 C33 Fe1 122.79(16)
C34 C33 Fe1 69.4(2)
C34 C33 P2 130.3(3)
C34 C33 C37 106.8(3)
C37 C33 Fe1 69.2(2)
C37 C33 P2 122.8(3)
Fe1 C34 H34 125.8(3)
C33 C34 Fe1 69.73(18)
C33 C34 H34 125.6(3)
C35 C34 Fe1 70.1(2)
C35 C34 C33 108.3(3)
C35 C34 H34 126.1(4)
Fe1 C35 H35 125.7(4)
C34 C35 Fe1 69.4(2)
C34 C35 H35 125.7(5)
C36 C35 Fe1 70.2(2)
C36 C35 C34 108.7(3)
C36 C35 H35 125.6(4)
Fe1 C36 H36 126.0(4)
C35 C36 Fe1 69.6(3)
C35 C36 H36 126.1(4)
C35 C36 C37 108.0(3)
C37 C36 Fe1 69.1(2)
C37 C36 H36 125.9(5)
Fe1 C37 H37 125.9(3)
C33 C37 Fe1 69.5(2)
C33 C37 H37 125.9(3)
C36 C37 Fe1 70.4(3)
C36 C37 C33 108.2(3)
C36 C37 H37 125.9(4)
P1 C38 Fe1 120.68(16)
C39 C38 Fe1 69.32(18)
C39 C38 P1 124.8(2)
C39 C38 C42 106.7(3)
C42 C38 Fe1 69.27(18)
C42 C38 P1 128.1(2)
Fe1 C39 H39 126.3(3)
C38 C39 Fe1 69.80(19)
C38 C39 H39 126.2(3)
C40 C39 Fe1 69.8(2)
C40 C39 C38 107.6(3)
C40 C39 H39 126.3(3)
Fe1 C40 H40 125.6(3)
C39 C40 Fe1 69.5(2)
C39 C40 H40 125.5(4)
C41 C40 Fe1 70.5(2)
C41 C40 C39 109.0(3)
C41 C40 H40 125.5(4)
Fe1 C41 H41 125.8(4)
C40 C41 Fe1 69.7(2)
C40 C41 H41 126.0(4)
C40 C41 C42 108.1(3)
C42 C41 Fe1 69.4(2)
C42 C41 H41 125.9(4)
Fe1 C42 H42 125.8(3)
C38 C42 Fe1 69.70(17)
C38 C42 H42 125.6(3)
C41 C42 Fe1 70.5(2)
C41 C42 C38 108.6(3)
C41 C42 H42 125.8(3)
C1 N1 Cu1 126.2(2)
C1 N1 C5 117.7(3)
C5 N1 Cu1 114.3(2)
C6 N4 Cu1 109.09(19)
C6 N4 C7 102.6(3)
C7 N4 Cu1 148.3(2)
C7 N3 N2 101.9(3)
C6 N2 N3 111.0(3)
C6 N2 H2A 124.4(3)
N3 N2 H2A 124.6(3)
F1 C8A F2 104.2(4)
F1 C8A F3 110.8(5)
F1 C8A C7 113.1(4)
F2 C8A C7 109.9(4)
F3 C8A F2 105.6(4)
F3 C8A C7 112.7(4)

loop_
_geom_bond_atom_site_label_1
_geom_bond_atom_site_label_2
_geom_bond_distance
Cu1 Fe1 3.9748(6)
Cu1 P1 2.2859(8)
Cu1 P2 2.2472(8)
Cu1 N1 2.086(2)
Cu1 N4 2.139(2)
Fe1 C33 2.042(3)
Fe1 C34 2.038(3)
Fe1 C35 2.048(4)
Fe1 C36 2.056(5)
Fe1 C37 2.038(4)
Fe1 C38 2.044(3)
Fe1 C39 2.038(4)
Fe1 C40 2.041(4)
Fe1 C41 2.052(4)
Fe1 C42 2.039(3)
P1 C21 1.827(3)
P1 C27 1.826(3)
P1 C38 1.796(3)
P2 C9 1.822(3)
P2 C15 1.823(3)
P2 C33 1.799(3)
Cl1 O1B 1.359(17)
Cl1 O2B 1.370(9)
Cl1 O3 1.366(5)
Cl1 O3' 1.482(14)
Cl1 O4B 1.399(13)
Cl1 O1A 1.475(7)
Cl1 O2A 1.312(13)
Cl1 O4A 1.390(6)
F1 C8A 1.288(6)
F2 C8A 1.361(6)
F3 C8A 1.324(6)
C1 H1 0.931(4)
C1 C2 1.383(5)
C1 N1 1.332(4)
C2 H2 0.931(4)
C2 C3 1.361(6)
C3 H3 0.930(4)
C3 C4 1.377(5)
C4 H4 0.930(4)
C4 C5 1.381(4)
C5 C6 1.459(4)
C5 N1 1.344(4)
C6 N4 1.323(4)
C6 N2 1.325(4)
C7 C8B 1.69(5)
C7 N4 1.356(4)
C7 N3 1.308(4)
C7 C8A 1.479(6)
C8B F1AA 1.03(5)
C8B F0AA 1.48(5)
C8B F11 1.48(6)
C9 C10 1.386(5)
C9 C14 1.378(5)
C10 H10 0.929(4)
C10 C11 1.393(6)
C11 H11 0.928(5)
C11 C12 1.346(7)
C12 H12 0.933(4)
C12 C13 1.369(7)
C13 H13 0.926(5)
C13 C14 1.385(6)
C14 H14 0.931(4)
C15 C16 1.384(4)
C15 C20 1.390(5)
C16 H16 0.928(3)
C16 C17 1.377(5)
C17 H17 0.928(4)
C17 C18 1.369(6)
C18 H18 0.931(4)
C18 C19 1.380(6)
C19 H19 0.927(4)
C19 C20 1.378(5)
C20 H20 0.929(4)
C21 C22 1.366(5)
C21 C26 1.383(5)
C22 H22 0.929(4)
C22 C23 1.394(6)
C23 H23 0.929(5)
C23 C24 1.365(8)
C24 H24 0.929(4)
C24 C25 1.359(7)
C25 H25 0.926(5)
C25 C26 1.390(6)
C26 H26 0.930(4)
C27 C28 1.393(5)
C27 C32 1.372(5)
C28 H28 0.930(4)
C28 C29 1.376(6)
C29 H29 0.927(4)
C29 C30 1.359(7)
C30 H30 0.930(4)
C30 C31 1.365(7)
C31 H31 0.931(5)
C31 C32 1.395(5)
C32 H32 0.929(4)
C33 C34 1.425(5)
C33 C37 1.439(5)
C34 H34 0.981(4)
C34 C35 1.414(5)
C35 H35 0.979(4)
C35 C36 1.408(6)
C36 H36 0.979(4)
C36 C37 1.416(5)
C37 H37 0.980(4)
C38 C39 1.426(4)
C38 C42 1.431(4)
C39 H39 0.981(3)
C39 C40 1.418(5)
C40 H40 0.980(3)
C40 C41 1.394(6)
C41 H41 0.980(4)
C41 C42 1.403(5)
C42 H42 0.979(4)
N3 N2 1.346(4)
N2 H2A 0.858(3)
